data_7050762
loop_
_publ_author_name
'Field, Jeremy D.'
'Turner, Peter'
'Harding, Margaret M.'
'Hatzikominos, Theano'
'Kim, Linda'

_publ_section_title
;
 Carbocyclic molecular clefts incorporating hydrogen bonding features
;
_journal_issue 6
_journal_name_full 'New Journal of Chemistry'
_journal_page_first 720
_journal_paper_doi 10.1039/b109055k
_journal_volume 26
_journal_year 2002
_chemical_formula_sum 'C29 H18 N2 O6'
_chemical_formula_weight 490.45
_space_group_IT_number 19
_symmetry_cell_setting orthorhombic
_symmetry_Int_Tables_number 19
_symmetry_space_group_name_Hall 'P 2ac 2ab'
_symmetry_space_group_name_H-M 'P 21 21 21'
_atom_sites_solution_hydrogens geom
_atom_sites_solution_primary direct
_atom_sites_solution_secondary difmap
_audit_creation_method SHELXL-97
_cell_angle_alpha 90.00
_cell_angle_beta 90.00
_cell_angle_gamma 90.00
_cell_formula_units_Z 4
_cell_length_a 7.434(2)
_cell_length_b 9.8560(14)
_cell_length_c 29.368(9)
_cell_measurement_reflns_used 948
_cell_measurement_temperature 123(2)
_cell_measurement_theta_max 20.771
_cell_measurement_theta_min 2.240
_cell_volume 2151.8(9)
_computing_cell_refinement 'SAINT (Bruker,1995)'
_computing_data_collection 'SMART-KAPPA (Bruker,1995)'
_computing_data_reduction 'SAINT and XPREP (Bruker 1995)'
_computing_molecular_graphics
;
teXsan for Windows (MSC, 1997), XSHELL (Bruker, 2000) 
and WinGX (Farrugia, 1999)
;
_computing_structure_refinement 'SHELXL-97 (Sheldrick, 1997)'
_computing_structure_solution 'SIR97 (Altomare, et. al. 1997)'
_diffrn_ambient_temperature 123(2)
_diffrn_measured_fraction_theta_full 0.956
_diffrn_measured_fraction_theta_max 0.956
_diffrn_measurement_device_type 'Bruker Kappa with 4 chip CCD'
_diffrn_measurement_method \f
_diffrn_radiation_monochromator 'Double Diamond 111'
_diffrn_radiation_source 'Argonne National Lab, APS, ChemMatCARS'
_diffrn_radiation_type synchrotron
_diffrn_radiation_wavelength 0.56356
_diffrn_reflns_av_R_equivalents 0.1010
_diffrn_reflns_av_sigmaI/netI 0.0400
_diffrn_reflns_limit_h_max 9
_diffrn_reflns_limit_h_min -9
_diffrn_reflns_limit_k_max 12
_diffrn_reflns_limit_k_min -11
_diffrn_reflns_limit_l_max 38
_diffrn_reflns_limit_l_min -38
_diffrn_reflns_number 36280
_diffrn_reflns_theta_full 22.06
_diffrn_reflns_theta_max 22.06
_diffrn_reflns_theta_min 1.10
_diffrn_standards_decay_% 0.00
_diffrn_standards_number 55
_exptl_absorpt_coefficient_mu 0.067
_exptl_absorpt_correction_type none
_exptl_crystal_colour colourless
_exptl_crystal_density_diffrn 1.514
_exptl_crystal_density_method 'not measured'
_exptl_crystal_description columnar
_exptl_crystal_F_000 1016
_exptl_crystal_size_max 0.080
_exptl_crystal_size_mid 0.040
_exptl_crystal_size_min 0.020
_refine_diff_density_max 0.254
_refine_diff_density_min -0.261
_refine_diff_density_rms 0.054
_refine_ls_abs_structure_details 'Flack H D (1983), Acta Cryst. A39, 876-881'
_refine_ls_abs_structure_Flack 0.0(12)
_refine_ls_extinction_coef 0.0245(14)
_refine_ls_extinction_expression Fc^*^=kFc[1+0.001xFc^2^\l^3^/sin(2\q)]^-1/4^
_refine_ls_extinction_method SHELXL
_refine_ls_goodness_of_fit_ref 1.055
_refine_ls_hydrogen_treatment mixed
_refine_ls_matrix_type full
_refine_ls_number_parameters 335
_refine_ls_number_reflns 5131
_refine_ls_number_restraints 0
_refine_ls_restrained_S_all 1.055
_refine_ls_R_factor_all 0.0452
_refine_ls_R_factor_gt 0.0359
_refine_ls_shift/su_max 0.002
_refine_ls_shift/su_mean 0.000
_refine_ls_structure_factor_coef Fsqd
_refine_ls_weighting_details 'calc w=1/[\s^2^(Fo^2^)+(0.0400P)^2^] where P=(Fo^2^+2Fc^2^)/3'
_refine_ls_weighting_scheme calc
_refine_ls_wR_factor_gt 0.0771
_refine_ls_wR_factor_ref 0.0787
_reflns_number_gt 4191
_reflns_number_total 5131
_reflns_threshold_expression >2sigma(I)
_cod_data_source_file b109055k.txt
_cod_data_source_block mmh24
_cod_depositor_comments
;
The following automatic conversions were performed:
'_atom_site_symetry_multiplicity' tag replaced with
'_atom_site_symmetry_multiplicity'.

Automatic conversion script
Id: cif_correct_tags 1440 2010-10-19 06:21:57Z saulius 
;
_cod_original_cell_volume 2151.8(10)
_cod_original_sg_symbol_H-M 'P 21 21 21 '
_cod_database_code 7050762

loop_
_symmetry_equiv_pos_as_xyz
'x, y, z'
'-x+1/2, -y, z+1/2'
'x+1/2, -y+1/2, -z'
'-x, y+1/2, -z+1/2'

loop_
_atom_site_label
_atom_site_type_symbol
_atom_site_fract_x
_atom_site_fract_y
_atom_site_fract_z
_atom_site_U_iso_or_equiv
_atom_site_adp_type
_atom_site_occupancy
_atom_site_symmetry_multiplicity
_atom_site_calc_flag
_atom_site_refinement_flags
_atom_site_disorder_assembly
_atom_site_disorder_group
O1 O 0.41823(16) 0.24665(12) 0.29987(4) 0.0293(3) Uani 1 1 d . . .
O2 O -0.21582(16) 0.43067(11) 0.20404(4) 0.0248(3) Uani 1 1 d . . .
O3 O -0.62821(17) -0.07851(13) 0.40536(5) 0.0382(3) Uani 1 1 d . . .
O4 O -0.53987(19) -0.22241(12) 0.45596(5) 0.0368(3) Uani 1 1 d . . .
O5 O -0.42346(17) -0.07002(13) 0.10027(5) 0.0344(3) Uani 1 1 d . . .
O6 O -0.36518(18) -0.21186(13) 0.04665(5) 0.0401(4) Uani 1 1 d . . .
N1 N -0.51359(19) -0.12389(13) 0.43081(5) 0.0250(3) Uani 1 1 d . . .
N2 N -0.32317(19) -0.11671(13) 0.07131(5) 0.0237(3) Uani 1 1 d . . .
C1 C -0.0249(2) 0.39781(15) 0.29642(5) 0.0186(3) Uani 1 1 d . . .
C2 C -0.1926(2) 0.38376(15) 0.31616(5) 0.0202(3) Uani 1 1 d . . .
H2 H -0.2885 0.4407 0.3066 0.024 Uiso 1 1 calc R . .
C3 C -0.2227(2) 0.28817(15) 0.34957(5) 0.0196(3) Uani 1 1 d . . .
H3 H -0.3382 0.2816 0.3632 0.024 Uiso 1 1 calc R . .
C4 C -0.0856(2) 0.20099(15) 0.36358(5) 0.0191(3) Uani 1 1 d . . .
C5 C 0.0833(2) 0.21379(15) 0.34395(5) 0.0189(3) Uani 1 1 d . . .
H5 H 0.1782 0.1558 0.3534 0.023 Uiso 1 1 calc R . .
C6 C 0.1148(2) 0.31155(15) 0.31033(5) 0.0183(3) Uani 1 1 d . . .
C7 C 0.2946(2) 0.31868(16) 0.28829(5) 0.0213(3) Uani 1 1 d . . .
C8 C 0.3146(2) 0.41852(16) 0.24852(5) 0.0213(3) Uani 1 1 d . . .
H8 H 0.4436 0.4462 0.2456 0.026 Uiso 1 1 calc R . .
C9 C 0.2566(2) 0.34398(15) 0.20590(5) 0.0200(3) Uani 1 1 d . . .
C10 C 0.3795(2) 0.26442(16) 0.18209(6) 0.0221(3) Uani 1 1 d . . .
H10 H 0.5023 0.2637 0.1910 0.026 Uiso 1 1 calc R . .
C11 C 0.3236(2) 0.18634(16) 0.14557(5) 0.0211(3) Uani 1 1 d . . .
H11 H 0.4088 0.1316 0.1299 0.025 Uiso 1 1 calc R . .
C12 C 0.1444(2) 0.18636(15) 0.13120(5) 0.0185(3) Uani 1 1 d . . .
C13 C 0.0240(2) 0.27112(15) 0.15352(5) 0.0181(3) Uani 1 1 d . . .
H13 H -0.0968 0.2769 0.1432 0.022 Uiso 1 1 calc R . .
C14 C 0.0783(2) 0.34790(15) 0.19095(5) 0.0186(3) Uani 1 1 d . . .
C15 C -0.0600(2) 0.42851(14) 0.21564(5) 0.0190(3) Uani 1 1 d . . .
C16 C 0.0030(2) 0.50068(16) 0.25879(5) 0.0207(3) Uani 1 1 d . . .
H16 H -0.0744 0.5819 0.2645 0.025 Uiso 1 1 calc R . .
C17 C 0.1985(2) 0.54415(16) 0.25578(6) 0.0242(4) Uani 1 1 d . . .
H17A H 0.2346 0.5907 0.2842 0.029 Uiso 1 1 calc R . .
H17B H 0.2148 0.6081 0.2301 0.029 Uiso 1 1 calc R . .
C18 C -0.1276(2) 0.09505(15) 0.39821(5) 0.0193(3) Uani 1 1 d . . .
C19 C -0.2982(2) 0.03790(15) 0.39931(5) 0.0198(3) Uani 1 1 d . . .
H19 H -0.3883 0.0662 0.3784 0.024 Uiso 1 1 calc R . .
C20 C -0.3344(2) -0.06108(15) 0.43146(6) 0.0210(3) Uani 1 1 d . . .
C21 C -0.2099(2) -0.10611(16) 0.46254(6) 0.0245(4) Uani 1 1 d . . .
H21 H -0.2395 -0.1736 0.4844 0.029 Uiso 1 1 calc R . .
C22 C -0.0410(2) -0.04977(17) 0.46083(6) 0.0258(4) Uani 1 1 d . . .
H22 H 0.0487 -0.0794 0.4816 0.031 Uiso 1 1 calc R . .
C23 C 0.0003(2) 0.04985(16) 0.42909(5) 0.0233(3) Uani 1 1 d . . .
H23 H 0.1179 0.0876 0.4285 0.028 Uiso 1 1 calc R . .
C24 C 0.0819(2) 0.09151(15) 0.09538(5) 0.0187(3) Uani 1 1 d . . .
C25 C -0.0915(2) 0.03878(15) 0.09757(5) 0.0192(3) Uani 1 1 d . . .
H25 H -0.1730 0.0692 0.1203 0.023 Uiso 1 1 calc R . .
C26 C -0.1438(2) -0.05819(15) 0.06638(5) 0.0190(3) Uani 1 1 d . . .
C27 C -0.0324(2) -0.10550(16) 0.03239(5) 0.0225(4) Uani 1 1 d . . .
H27 H -0.0719 -0.1725 0.0114 0.027 Uiso 1 1 calc R . .
C28 C 0.1388(2) -0.05173(16) 0.03008(6) 0.0243(4) Uani 1 1 d . . .
H28 H 0.2188 -0.0817 0.0070 0.029 Uiso 1 1 calc R . .
C29 C 0.1955(2) 0.04539(16) 0.06102(5) 0.0222(3) Uani 1 1 d . . .
H29 H 0.3139 0.0811 0.0588 0.027 Uiso 1 1 calc R . .

loop_
_atom_site_aniso_label
_atom_site_aniso_U_11
_atom_site_aniso_U_22
_atom_site_aniso_U_33
_atom_site_aniso_U_23
_atom_site_aniso_U_13
_atom_site_aniso_U_12
O1 0.0192(6) 0.0430(7) 0.0257(7) 0.0056(6) -0.0022(5) 0.0003(5)
O2 0.0242(7) 0.0286(6) 0.0216(6) -0.0010(5) -0.0022(5) 0.0026(5)
O3 0.0225(7) 0.0426(8) 0.0496(9) 0.0131(6) -0.0020(6) 0.0001(6)
O4 0.0363(8) 0.0332(7) 0.0410(8) 0.0142(6) 0.0114(6) -0.0036(6)
O5 0.0241(7) 0.0374(7) 0.0418(8) -0.0123(6) 0.0094(6) -0.0046(5)
O6 0.0325(8) 0.0439(8) 0.0438(8) -0.0239(7) 0.0002(6) -0.0129(6)
N1 0.0241(8) 0.0255(7) 0.0253(8) 0.0026(6) 0.0077(7) 0.0011(6)
N2 0.0228(8) 0.0253(7) 0.0229(7) -0.0018(6) -0.0024(6) -0.0001(6)
C1 0.0240(9) 0.0175(7) 0.0142(7) -0.0047(6) -0.0020(6) -0.0008(6)
C2 0.0231(9) 0.0191(7) 0.0183(8) -0.0016(6) -0.0031(7) 0.0034(6)
C3 0.0199(8) 0.0226(8) 0.0163(8) -0.0030(6) 0.0013(6) -0.0003(6)
C4 0.0234(9) 0.0193(8) 0.0147(8) -0.0032(6) -0.0012(7) -0.0016(6)
C5 0.0190(8) 0.0217(8) 0.0159(8) -0.0028(6) -0.0039(6) 0.0009(6)
C6 0.0196(8) 0.0204(7) 0.0150(8) -0.0045(6) -0.0013(6) -0.0027(6)
C7 0.0197(9) 0.0264(8) 0.0179(8) -0.0033(6) -0.0041(7) -0.0045(6)
C8 0.0213(8) 0.0247(8) 0.0180(8) -0.0008(6) 0.0001(7) -0.0073(6)
C9 0.0244(9) 0.0191(8) 0.0165(8) 0.0021(6) -0.0009(7) -0.0050(6)
C10 0.0199(8) 0.0268(8) 0.0195(8) 0.0028(6) -0.0009(7) -0.0037(6)
C11 0.0237(9) 0.0222(8) 0.0173(8) 0.0006(6) 0.0025(7) 0.0000(6)
C12 0.0239(9) 0.0181(7) 0.0135(8) 0.0017(6) 0.0009(7) -0.0026(6)
C13 0.0191(8) 0.0207(8) 0.0145(8) 0.0030(6) -0.0016(6) -0.0020(6)
C14 0.0237(9) 0.0170(7) 0.0151(8) 0.0027(6) 0.0024(7) -0.0028(6)
C15 0.0249(9) 0.0162(7) 0.0158(8) 0.0031(6) -0.0006(7) -0.0009(6)
C16 0.0281(9) 0.0180(7) 0.0161(8) -0.0016(6) -0.0004(7) -0.0002(6)
C17 0.0315(10) 0.0221(8) 0.0191(8) -0.0018(6) -0.0001(7) -0.0065(7)
C18 0.0229(9) 0.0197(7) 0.0153(8) -0.0018(6) 0.0007(7) 0.0029(6)
C19 0.0206(8) 0.0220(8) 0.0166(8) 0.0006(6) 0.0021(7) 0.0028(6)
C20 0.0215(9) 0.0211(8) 0.0205(8) -0.0016(6) 0.0064(7) 0.0005(6)
C21 0.0329(10) 0.0224(8) 0.0183(8) 0.0013(6) 0.0022(7) 0.0005(7)
C22 0.0326(10) 0.0251(8) 0.0198(8) 0.0012(7) -0.0069(8) 0.0003(7)
C23 0.0254(9) 0.0235(8) 0.0211(8) -0.0006(7) -0.0016(7) -0.0040(7)
C24 0.0226(9) 0.0190(8) 0.0144(8) 0.0020(6) -0.0009(6) 0.0002(6)
C25 0.0217(9) 0.0206(7) 0.0153(8) 0.0006(6) -0.0009(7) 0.0032(6)
C26 0.0194(8) 0.0190(7) 0.0186(8) 0.0015(6) -0.0031(7) 0.0005(6)
C27 0.0275(9) 0.0231(8) 0.0170(8) -0.0018(6) 0.0009(7) 0.0003(6)
C28 0.0297(9) 0.0257(8) 0.0176(8) -0.0033(7) 0.0052(7) -0.0008(7)
C29 0.0220(9) 0.0246(8) 0.0199(8) 0.0009(6) 0.0019(7) -0.0032(6)

loop_
_atom_type_symbol
_atom_type_description
_atom_type_scat_dispersion_real
_atom_type_scat_dispersion_imag
_atom_type_scat_source
C C 0.0015 0.0009 'International Tables Vol C Tables 4.2.6.8 and 6.1.1.4'
H H 0.0000 0.0000 'International Tables Vol C Tables 4.2.6.8 and 6.1.1.4'
N N 0.0030 0.0019 'International Tables Vol C Tables 4.2.6.8 and 6.1.1.4'
O O 0.0056 0.0036 'International Tables Vol C Tables 4.2.6.8 and 6.1.1.4'

loop_
_geom_angle_atom_site_label_1
_geom_angle_atom_site_label_2
_geom_angle_atom_site_label_3
_geom_angle
_geom_angle_site_symmetry_1
_geom_angle_site_symmetry_3
_geom_angle_publ_flag
O3 N1 O4 122.99(15) . . ?
O3 N1 C20 119.18(13) . . ?
O4 N1 C20 117.82(14) . . ?
O5 N2 O6 122.99(15) . . ?
O5 N2 C26 118.55(13) . . ?
O6 N2 C26 118.44(14) . . ?
C2 C1 C6 119.02(14) . . ?
C2 C1 C16 119.81(14) . . ?
C6 C1 C16 121.11(14) . . ?
C3 C2 C1 120.89(15) . . ?
C3 C2 H2 119.6 . . ?
C1 C2 H2 119.6 . . ?
C2 C3 C4 120.82(15) . . ?
C2 C3 H3 119.6 . . ?
C4 C3 H3 119.6 . . ?
C5 C4 C3 118.85(14) . . ?
C5 C4 C18 122.46(14) . . ?
C3 C4 C18 118.67(15) . . ?
C4 C5 C6 120.50(14) . . ?
C4 C5 H5 119.8 . . ?
C6 C5 H5 119.8 . . ?
C5 C6 C1 119.90(15) . . ?
C5 C6 C7 119.37(14) . . ?
C1 C6 C7 120.67(14) . . ?
O1 C7 C6 122.18(15) . . ?
O1 C7 C8 121.09(15) . . ?
C6 C7 C8 116.68(14) . . ?
C9 C8 C17 110.38(14) . . ?
C9 C8 C7 106.88(13) . . ?
C17 C8 C7 111.07(13) . . ?
C9 C8 H8 109.5 . . ?
C17 C8 H8 109.5 . . ?
C7 C8 H8 109.5 . . ?
C10 C9 C14 118.69(14) . . ?
C10 C9 C8 120.11(15) . . ?
C14 C9 C8 121.12(14) . . ?
C11 C10 C9 120.38(15) . . ?
C11 C10 H10 119.8 . . ?
C9 C10 H10 119.8 . . ?
C10 C11 C12 121.33(15) . . ?
C10 C11 H11 119.3 . . ?
C12 C11 H11 119.3 . . ?
C13 C12 C11 118.16(14) . . ?
C13 C12 C24 120.84(15) . . ?
C11 C12 C24 120.87(14) . . ?
C12 C13 C14 120.81(15) . . ?
C12 C13 H13 119.6 . . ?
C14 C13 H13 119.6 . . ?
C13 C14 C9 120.49(14) . . ?
C13 C14 C15 118.30(14) . . ?
C9 C14 C15 121.15(14) . . ?
O2 C15 C14 122.33(14) . . ?
O2 C15 C16 121.35(14) . . ?
C14 C15 C16 116.18(14) . . ?
C1 C16 C17 111.28(13) . . ?
C1 C16 C15 104.58(12) . . ?
C17 C16 C15 112.15(13) . . ?
C1 C16 H16 109.6 . . ?
C17 C16 H16 109.6 . . ?
C15 C16 H16 109.6 . . ?
C16 C17 C8 108.73(13) . . ?
C16 C17 H17A 109.9 . . ?
C8 C17 H17A 109.9 . . ?
C16 C17 H17B 109.9 . . ?
C8 C17 H17B 109.9 . . ?
H17A C17 H17B 108.3 . . ?
C23 C18 C19 118.73(15) . . ?
C23 C18 C4 121.83(15) . . ?
C19 C18 C4 119.43(14) . . ?
C20 C19 C18 118.66(15) . . ?
C20 C19 H19 120.7 . . ?
C18 C19 H19 120.7 . . ?
C21 C20 C19 123.38(15) . . ?
C21 C20 N1 118.91(14) . . ?
C19 C20 N1 117.67(14) . . ?
C20 C21 C22 117.45(15) . . ?
C20 C21 H21 121.3 . . ?
C22 C21 H21 121.3 . . ?
C21 C22 C23 120.83(16) . . ?
C21 C22 H22 119.6 . . ?
C23 C22 H22 119.6 . . ?
C18 C23 C22 120.95(16) . . ?
C18 C23 H23 119.5 . . ?
C22 C23 H23 119.5 . . ?
C25 C24 C29 118.28(15) . . ?
C25 C24 C12 119.55(14) . . ?
C29 C24 C12 122.02(15) . . ?
C26 C25 C24 119.28(15) . . ?
C26 C25 H25 120.4 . . ?
C24 C25 H25 120.4 . . ?
C27 C26 C25 123.09(15) . . ?
C27 C26 N2 119.14(14) . . ?
C25 C26 N2 117.72(14) . . ?
C26 C27 C28 117.37(15) . . ?
C26 C27 H27 121.3 . . ?
C28 C27 H27 121.3 . . ?
C27 C28 C29 120.89(16) . . ?
C27 C28 H28 119.6 . . ?
C29 C28 H28 119.6 . . ?
C28 C29 C24 121.09(16) . . ?
C28 C29 H29 119.5 . . ?
C24 C29 H29 119.5 . . ?

loop_
_geom_bond_atom_site_label_1
_geom_bond_atom_site_label_2
_geom_bond_distance
_geom_bond_site_symmetry_2
_geom_bond_publ_flag
O1 C7 1.210(2) . ?
O2 C15 1.208(2) . ?
O3 N1 1.2185(18) . ?
O4 N1 1.2355(17) . ?
O5 N2 1.2209(18) . ?
O6 N2 1.2255(17) . ?
N1 C20 1.469(2) . ?
N2 C26 1.460(2) . ?
C1 C2 1.382(2) . ?
C1 C6 1.403(2) . ?
C1 C16 1.514(2) . ?
C2 C3 1.379(2) . ?
C2 H2 0.9500 . ?
C3 C4 1.395(2) . ?
C3 H3 0.9500 . ?
C4 C5 1.387(2) . ?
C4 C18 1.491(2) . ?
C5 C6 1.399(2) . ?
C5 H5 0.9500 . ?
C6 C7 1.487(2) . ?
C7 C8 1.534(2) . ?
C8 C9 1.514(2) . ?
C8 C17 1.525(2) . ?
C8 H8 1.0000 . ?
C9 C10 1.392(2) . ?
C9 C14 1.397(2) . ?
C10 C11 1.384(2) . ?
C10 H10 0.9500 . ?
C11 C12 1.397(2) . ?
C11 H11 0.9500 . ?
C12 C13 1.389(2) . ?
C12 C24 1.482(2) . ?
C13 C14 1.394(2) . ?
C13 H13 0.9500 . ?
C14 C15 1.488(2) . ?
C15 C16 1.527(2) . ?
C16 C17 1.517(2) . ?
C16 H16 1.0000 . ?
C17 H17A 0.9900 . ?
C17 H17B 0.9900 . ?
C18 C23 1.388(2) . ?
C18 C19 1.388(2) . ?
C19 C20 1.384(2) . ?
C19 H19 0.9500 . ?
C20 C21 1.373(2) . ?
C21 C22 1.374(2) . ?
C21 H21 0.9500 . ?
C22 C23 1.388(2) . ?
C22 H22 0.9500 . ?
C23 H23 0.9500 . ?
C24 C25 1.391(2) . ?
C24 C29 1.392(2) . ?
C25 C26 1.380(2) . ?
C25 H25 0.9500 . ?
C26 C27 1.378(2) . ?
C27 C28 1.380(2) . ?
C27 H27 0.9500 . ?
C28 C29 1.386(2) . ?
C28 H28 0.9500 . ?
C29 H29 0.9500 . ?

loop_
_geom_torsion_atom_site_label_1
_geom_torsion_atom_site_label_2
_geom_torsion_atom_site_label_3
_geom_torsion_atom_site_label_4
_geom_torsion
_geom_torsion_site_symmetry_1
_geom_torsion_site_symmetry_2
_geom_torsion_site_symmetry_3
_geom_torsion_site_symmetry_4
_geom_torsion_publ_flag
C6 C1 C2 C3 1.1(2) . . . . ?
C16 C1 C2 C3 178.14(14) . . . . ?
C1 C2 C3 C4 -1.5(2) . . . . ?
C2 C3 C4 C5 1.3(2) . . . . ?
C2 C3 C4 C18 -177.06(14) . . . . ?
C3 C4 C5 C6 -0.7(2) . . . . ?
C18 C4 C5 C6 177.61(13) . . . . ?
C4 C5 C6 C1 0.3(2) . . . . ?
C4 C5 C6 C7 -177.08(14) . . . . ?
C2 C1 C6 C5 -0.4(2) . . . . ?
C16 C1 C6 C5 -177.49(13) . . . . ?
C2 C1 C6 C7 176.87(14) . . . . ?
C16 C1 C6 C7 -0.2(2) . . . . ?
C5 C6 C7 O1 -3.5(2) . . . . ?
C1 C6 C7 O1 179.20(15) . . . . ?
C5 C6 C7 C8 174.16(13) . . . . ?
C1 C6 C7 C8 -3.2(2) . . . . ?
O1 C7 C8 C9 90.99(18) . . . . ?
C6 C7 C8 C9 -86.68(16) . . . . ?
O1 C7 C8 C17 -148.55(15) . . . . ?
C6 C7 C8 C17 33.78(18) . . . . ?
C17 C8 C9 C10 153.31(14) . . . . ?
C7 C8 C9 C10 -85.79(17) . . . . ?
C17 C8 C9 C14 -29.9(2) . . . . ?
C7 C8 C9 C14 91.04(17) . . . . ?
C14 C9 C10 C11 -2.8(2) . . . . ?
C8 C9 C10 C11 174.10(14) . . . . ?
C9 C10 C11 C12 0.9(2) . . . . ?
C10 C11 C12 C13 2.4(2) . . . . ?
C10 C11 C12 C24 -173.33(14) . . . . ?
C11 C12 C13 C14 -3.8(2) . . . . ?
C24 C12 C13 C14 171.96(14) . . . . ?
C12 C13 C14 C9 1.9(2) . . . . ?
C12 C13 C14 C15 -175.31(13) . . . . ?
C10 C9 C14 C13 1.4(2) . . . . ?
C8 C9 C14 C13 -175.45(14) . . . . ?
C10 C9 C14 C15 178.57(14) . . . . ?
C8 C9 C14 C15 1.7(2) . . . . ?
C13 C14 C15 O2 -0.9(2) . . . . ?
C9 C14 C15 O2 -178.07(14) . . . . ?
C13 C14 C15 C16 174.78(13) . . . . ?
C9 C14 C15 C16 -2.4(2) . . . . ?
C2 C1 C16 C17 155.59(14) . . . . ?
C6 C1 C16 C17 -27.4(2) . . . . ?
C2 C1 C16 C15 -83.12(17) . . . . ?
C6 C1 C16 C15 93.91(17) . . . . ?
O2 C15 C16 C1 86.89(17) . . . . ?
C14 C15 C16 C1 -88.80(15) . . . . ?
O2 C15 C16 C17 -152.39(14) . . . . ?
C14 C15 C16 C17 31.92(18) . . . . ?
C1 C16 C17 C8 57.00(17) . . . . ?
C15 C16 C17 C8 -59.76(17) . . . . ?
C9 C8 C17 C16 57.76(17) . . . . ?
C7 C8 C17 C16 -60.60(17) . . . . ?
C5 C4 C18 C23 32.8(2) . . . . ?
C3 C4 C18 C23 -148.87(16) . . . . ?
C5 C4 C18 C19 -146.07(16) . . . . ?
C3 C4 C18 C19 32.2(2) . . . . ?
C23 C18 C19 C20 0.6(2) . . . . ?
C4 C18 C19 C20 179.51(13) . . . . ?
C18 C19 C20 C21 0.0(2) . . . . ?
C18 C19 C20 N1 -177.64(14) . . . . ?
O3 N1 C20 C21 175.28(15) . . . . ?
O4 N1 C20 C21 -5.7(2) . . . . ?
O3 N1 C20 C19 -7.0(2) . . . . ?
O4 N1 C20 C19 172.06(14) . . . . ?
C19 C20 C21 C22 -0.6(2) . . . . ?
N1 C20 C21 C22 176.98(14) . . . . ?
C20 C21 C22 C23 0.7(2) . . . . ?
C19 C18 C23 C22 -0.5(2) . . . . ?
C4 C18 C23 C22 -179.44(14) . . . . ?
C21 C22 C23 C18 -0.1(3) . . . . ?
C13 C12 C24 C25 -30.0(2) . . . . ?
C11 C12 C24 C25 145.61(15) . . . . ?
C13 C12 C24 C29 154.61(15) . . . . ?
C11 C12 C24 C29 -29.8(2) . . . . ?
C29 C24 C25 C26 1.0(2) . . . . ?
C12 C24 C25 C26 -174.52(13) . . . . ?
C24 C25 C26 C27 -0.6(2) . . . . ?
C24 C25 C26 N2 176.62(14) . . . . ?
O5 N2 C26 C27 -176.89(15) . . . . ?
O6 N2 C26 C27 4.2(2) . . . . ?
O5 N2 C26 C25 5.8(2) . . . . ?
O6 N2 C26 C25 -173.15(14) . . . . ?
C25 C26 C27 C28 -0.1(2) . . . . ?
N2 C26 C27 C28 -177.29(14) . . . . ?
C26 C27 C28 C29 0.3(2) . . . . ?
C27 C28 C29 C24 0.1(3) . . . . ?
C25 C24 C29 C28 -0.8(2) . . . . ?
C12 C24 C29 C28 174.64(14) . . . . ?

loop_
_cod_related_entry_id
_cod_related_entry_database
_cod_related_entry_code
1 ChemSpider 21189553
